data_4327482
loop_
_publ_author_name
'Dmitrii Roitershtein'
'\^Angela Domingos'
'Laura C. J. Pereira'
'Jos\'e R. Ascenso'
'No\'emia Marques'

_publ_section_title
;
 Coordination of 2,2'-Bipyridyl and 1,10-Phenanthroline to Yttrium and
 Lanthanum Complexes Based on a Scorpionate Ligand
;
_journal_name_full 'Inorganic Chemistry'
_journal_page_first 7666
_journal_page_last 7673
_journal_paper_doi 10.1021/ic034838+
_journal_volume 42
_journal_year 2003
_chemical_formula_sum 'C28 H32 B Cl4 N8 Y'
_chemical_formula_weight 722.14
_chemical_name_systematic
;
 ?
;
_space_group_IT_number 14
_symmetry_cell_setting monoclinic
_symmetry_space_group_name_Hall '-P 2ybc'
_symmetry_space_group_name_H-M 'P 1 21/c 1'
_atom_sites_solution_hydrogens geom
_atom_sites_solution_primary direct
_atom_sites_solution_secondary difmap
_audit_creation_method SHELXL-97
_cell_angle_alpha 90.00
_cell_angle_beta 95.248(6)
_cell_angle_gamma 90.00
_cell_formula_units_Z 4
_cell_length_a 10.3735(8)
_cell_length_b 18.5836(10)
_cell_length_c 16.7130(9)
_cell_measurement_reflns_used 25
_cell_measurement_temperature 293(2)
_cell_measurement_theta_max 10.7
_cell_measurement_theta_min 7.5
_cell_volume 3208.4(3)
_computing_cell_refinement 'CAD4 software(Enraf-Nonius,1989)'
_computing_data_collection 'CAD4 software(Enraf-Nonius,1989)'
_computing_data_reduction process-MolEN(Fair,1990)
_computing_molecular_graphics 'ORTEP-3 (Farrugia,1997)'
_computing_structure_refinement 'SHELXL-97 (Sheldrick, 1997)'
_computing_structure_solution 'SHELXS-97 (Sheldrick, 1997)'
_diffrn_ambient_temperature 293(2)
_diffrn_measured_fraction_theta_full 0.994
_diffrn_measured_fraction_theta_max 0.994
_diffrn_measurement_device_type CAD4-Enraf-Nonius
_diffrn_measurement_method \w/2\qscans
_diffrn_radiation_monochromator graphite
_diffrn_radiation_source 'fine-focus sealed tube'
_diffrn_radiation_type MoK\a
_diffrn_radiation_wavelength 0.71073
_diffrn_reflns_av_R_equivalents 0.0705
_diffrn_reflns_av_sigmaI/netI 0.1488
_diffrn_reflns_limit_h_max 13
_diffrn_reflns_limit_h_min -13
_diffrn_reflns_limit_k_max 23
_diffrn_reflns_limit_k_min 0
_diffrn_reflns_limit_l_max 0
_diffrn_reflns_limit_l_min -21
_diffrn_reflns_number 7197
_diffrn_reflns_theta_full 26.98
_diffrn_reflns_theta_max 26.98
_diffrn_reflns_theta_min 1.64
_diffrn_standards_decay_% none
_diffrn_standards_interval_time 60
_diffrn_standards_number 3
_exptl_absorpt_coefficient_mu 2.184
_exptl_absorpt_correction_T_max 0.9999
_exptl_absorpt_correction_T_min 0.7572
_exptl_absorpt_correction_type 'empirical via \y-scan North et al(1968)'
_exptl_crystal_colour colourless
_exptl_crystal_density_diffrn 1.495
_exptl_crystal_description irregular-prism
_exptl_crystal_F_000 1472
_exptl_crystal_size_max 0.34
_exptl_crystal_size_mid 0.32
_exptl_crystal_size_min 0.20
_refine_diff_density_max 0.492
_refine_diff_density_min -0.466
_refine_diff_density_rms 0.114
_refine_ls_extinction_method none
_refine_ls_goodness_of_fit_ref 1.102
_refine_ls_hydrogen_treatment constr
_refine_ls_matrix_type full
_refine_ls_number_parameters 379
_refine_ls_number_reflns 6956
_refine_ls_number_restraints 0
_refine_ls_restrained_S_all 1.102
_refine_ls_R_factor_all 0.1953
_refine_ls_R_factor_gt 0.0869
_refine_ls_shift/su_max 0.001
_refine_ls_shift/su_mean 0.000
_refine_ls_structure_factor_coef Fsqd
_refine_ls_weighting_details 'calc w=1/[\s^2^(Fo^2^)+(0.0130P)^2^+11.9477P] where P=(Fo^2^+2Fc^2^)/3'
_refine_ls_weighting_scheme calc
_refine_ls_wR_factor_gt 0.1094
_refine_ls_wR_factor_ref 0.1504
_reflns_number_gt 3440
_reflns_number_total 6956
_reflns_threshold_expression >2sigma(I)
_cod_data_source_file ic0348382Bsi20030717_055026_2.cif
_cod_data_source_block ytpphen
_cod_database_code 4327482

loop_
_symmetry_equiv_pos_as_xyz
'x, y, z'
'-x, y+1/2, -z+1/2'
'-x, -y, -z'
'x, -y-1/2, z-1/2'

loop_
_atom_site_label
_atom_site_type_symbol
_atom_site_fract_x
_atom_site_fract_y
_atom_site_fract_z
_atom_site_U_iso_or_equiv
_atom_site_adp_type
_atom_site_occupancy
_atom_site_symmetry_multiplicity
_atom_site_calc_flag
_atom_site_refinement_flags
Y1 Y 0.73133(7) 0.40623(4) 0.76684(4) 0.02985(19) Uani 1 1 d .
Cl1 Cl 0.9218(2) 0.32894(11) 0.72592(12) 0.0472(6) Uani 1 1 d .
Cl2 Cl 0.8032(2) 0.54034(11) 0.75529(13) 0.0532(6) Uani 1 1 d .
N1 N 0.9027(6) 0.4186(3) 0.8859(3) 0.0347(15) Uani 1 1 d .
N2 N 0.6659(6) 0.3638(3) 0.9014(3) 0.0322(15) Uani 1 1 d .
N11 N 0.5345(5) 0.3994(3) 0.5944(3) 0.0328(15) Uani 1 1 d .
N12 N 0.6596(6) 0.4159(3) 0.6241(3) 0.0327(15) Uani 1 1 d .
N21 N 0.4150(6) 0.4379(3) 0.7140(4) 0.0349(16) Uani 1 1 d .
N22 N 0.5143(6) 0.4552(3) 0.7701(3) 0.0341(15) Uani 1 1 d .
N31 N 0.4720(6) 0.3075(3) 0.6960(3) 0.0333(15) Uani 1 1 d .
N32 N 0.5929(6) 0.2995(3) 0.7369(3) 0.0318(15) Uani 1 1 d .
C1 C 1.0166(7) 0.4468(4) 0.8805(5) 0.043(2) Uani 1 1 d .
H1 H 1.0308 0.4695 0.8325 0.051 Uiso 1 1 calc R
C2 C 1.1188(8) 0.4458(5) 0.9404(5) 0.051(2) Uani 1 1 d .
H2 H 1.1986 0.4657 0.9318 0.062 Uiso 1 1 calc R
C3 C 1.0986(8) 0.4148(5) 1.0118(5) 0.051(2) Uani 1 1 d .
H3 H 1.1639 0.4145 1.0538 0.062 Uiso 1 1 calc R
C4 C 0.9785(9) 0.3832(4) 1.0214(5) 0.046(2) Uani 1 1 d .
C5 C 0.8826(7) 0.3868(4) 0.9570(4) 0.037(2) Uani 1 1 d .
C6 C 0.7574(8) 0.3565(4) 0.9644(4) 0.0355(19) Uani 1 1 d .
C7 C 0.7341(9) 0.3203(4) 1.0367(5) 0.042(2) Uani 1 1 d .
C8 C 0.6112(10) 0.2925(5) 1.0407(5) 0.057(3) Uani 1 1 d .
H8 H 0.5929 0.2671 1.0862 0.069 Uiso 1 1 calc R
C9 C 0.5182(9) 0.3012(4) 0.9809(5) 0.053(2) Uani 1 1 d .
H9 H 0.4351 0.2837 0.9851 0.063 Uiso 1 1 calc R
C10 C 0.5490(8) 0.3373(4) 0.9115(5) 0.045(2) Uani 1 1 d .
H10 H 0.4839 0.3432 0.8699 0.054 Uiso 1 1 calc R
C11 C 0.8346(10) 0.3168(5) 1.0999(5) 0.061(3) Uani 1 1 d .
H11 H 0.8201 0.2924 1.1468 0.074 Uiso 1 1 calc R
C12 C 0.9483(10) 0.3470(5) 1.0939(5) 0.059(3) Uani 1 1 d .
H12 H 1.0107 0.3451 1.1375 0.071 Uiso 1 1 calc R
C13 C 0.7243(8) 0.4302(4) 0.5604(5) 0.042(2) Uani 1 1 d .
C14 C 0.6428(8) 0.4233(4) 0.4909(5) 0.048(2) Uani 1 1 d .
H14 H 0.6642 0.4310 0.4388 0.057 Uiso 1 1 calc R
C15 C 0.5256(8) 0.4034(4) 0.5129(4) 0.0389(19) Uani 1 1 d .
C16 C 0.3998(8) 0.3914(4) 0.4624(5) 0.057(3) Uani 1 1 d .
H16A H 0.3342 0.3775 0.4964 0.086 Uiso 1 1 calc R
H16B H 0.4107 0.3540 0.4240 0.086 Uiso 1 1 calc R
H16C H 0.3742 0.4351 0.4347 0.086 Uiso 1 1 calc R
C17 C 0.8633(8) 0.4527(5) 0.5677(5) 0.059(3) Uani 1 1 d .
H17A H 0.8959 0.4532 0.6233 0.089 Uiso 1 1 calc R
H17B H 0.8705 0.5000 0.5454 0.089 Uiso 1 1 calc R
H17C H 0.9127 0.4194 0.5390 0.089 Uiso 1 1 calc R
C23 C 0.4670(8) 0.5047(4) 0.8176(5) 0.040(2) Uani 1 1 d .
C24 C 0.3390(8) 0.5195(4) 0.7919(5) 0.050(2) Uani 1 1 d .
H24 H 0.2844 0.5519 0.8145 0.060 Uiso 1 1 calc R
C25 C 0.3096(7) 0.4765(4) 0.7260(5) 0.040(2) Uani 1 1 d .
C26 C 0.1820(7) 0.4691(5) 0.6757(5) 0.058(3) Uani 1 1 d .
H26A H 0.1904 0.4344 0.6339 0.086 Uiso 1 1 calc R
H26B H 0.1575 0.5148 0.6521 0.086 Uiso 1 1 calc R
H26C H 0.1168 0.4533 0.7090 0.086 Uiso 1 1 calc R
C27 C 0.5478(8) 0.5361(4) 0.8884(5) 0.056(2) Uani 1 1 d .
H27A H 0.6331 0.5157 0.8914 0.084 Uiso 1 1 calc R
H27B H 0.5085 0.5252 0.9368 0.084 Uiso 1 1 calc R
H27C H 0.5533 0.5873 0.8822 0.084 Uiso 1 1 calc R
C33 C 0.5950(8) 0.2318(4) 0.7671(4) 0.038(2) Uani 1 1 d .
C34 C 0.4788(8) 0.1982(4) 0.7441(5) 0.046(2) Uani 1 1 d .
H34 H 0.4561 0.1515 0.7570 0.056 Uiso 1 1 calc R
C35 C 0.4035(7) 0.2457(4) 0.6991(4) 0.0371(19) Uani 1 1 d .
C36 C 0.2704(8) 0.2364(5) 0.6610(5) 0.064(3) Uani 1 1 d .
H36A H 0.2429 0.2799 0.6335 0.096 Uiso 1 1 calc R
H36B H 0.2132 0.2259 0.7015 0.096 Uiso 1 1 calc R
H36C H 0.2686 0.1974 0.6233 0.096 Uiso 1 1 calc R
C37 C 0.7110(8) 0.2041(4) 0.8178(4) 0.052(2) Uani 1 1 d .
H37A H 0.7767 0.2406 0.8228 0.079 Uiso 1 1 calc R
H37B H 0.7439 0.1622 0.7930 0.079 Uiso 1 1 calc R
H37C H 0.6866 0.1917 0.8701 0.079 Uiso 1 1 calc R
B1 B 0.4335(9) 0.3786(5) 0.6506(5) 0.038(2) Uani 1 1 d .
H1A H 0.3506 0.3710 0.6185 0.045 Uiso 1 1 calc R
Cl1S Cl 1.2035(3) 0.27328(19) 0.8742(2) 0.1229(13) Uani 1 1 d .
Cl2S Cl 1.0291(4) 0.1805(3) 0.9435(3) 0.180(2) Uani 1 1 d .
C1S C 1.1017(11) 0.2007(6) 0.8567(6) 0.099(4) Uani 1 1 d .
H1S1 H 1.1506 0.1594 0.8407 0.119 Uiso 1 1 calc R
H1S2 H 1.0359 0.2118 0.8135 0.119 Uiso 1 1 calc R

loop_
_atom_site_aniso_label
_atom_site_aniso_U_11
_atom_site_aniso_U_22
_atom_site_aniso_U_33
_atom_site_aniso_U_23
_atom_site_aniso_U_13
_atom_site_aniso_U_12
Y1 0.0331(4) 0.0295(4) 0.0262(3) -0.0011(4) -0.0011(3) -0.0027(4)
Cl1 0.0438(13) 0.0441(12) 0.0530(13) -0.0102(11) 0.0007(10) 0.0036(10)
Cl2 0.0683(16) 0.0346(12) 0.0548(14) 0.0045(10) -0.0041(12) -0.0102(11)
N1 0.035(4) 0.042(4) 0.026(3) 0.001(3) -0.002(3) -0.007(3)
N2 0.036(4) 0.032(4) 0.028(3) -0.005(3) -0.001(3) -0.010(3)
N11 0.030(3) 0.041(4) 0.025(3) 0.000(3) -0.008(3) -0.001(3)
N12 0.038(4) 0.037(4) 0.022(3) 0.005(3) -0.002(3) -0.002(3)
N21 0.028(4) 0.035(4) 0.041(4) -0.005(3) 0.001(3) -0.006(3)
N22 0.032(4) 0.036(4) 0.033(4) -0.012(3) -0.004(3) -0.005(3)
N31 0.034(4) 0.035(4) 0.031(3) -0.005(3) 0.005(3) -0.002(3)
N32 0.033(4) 0.033(4) 0.028(3) -0.001(3) -0.003(3) -0.007(3)
C1 0.033(5) 0.053(5) 0.041(5) 0.005(4) 0.001(4) -0.010(4)
C2 0.027(5) 0.063(6) 0.062(6) -0.007(5) -0.007(4) -0.010(4)
C3 0.047(6) 0.054(6) 0.050(5) -0.013(5) -0.016(4) 0.013(5)
C4 0.062(6) 0.043(5) 0.031(5) -0.002(4) -0.001(4) 0.012(5)
C5 0.034(5) 0.041(5) 0.035(4) -0.008(4) 0.001(4) 0.002(4)
C6 0.053(5) 0.020(4) 0.034(4) -0.006(3) 0.002(4) 0.005(4)
C7 0.056(6) 0.033(4) 0.038(5) 0.008(4) 0.015(4) 0.007(4)
C8 0.078(8) 0.056(6) 0.040(5) 0.009(5) 0.021(5) 0.000(6)
C9 0.059(6) 0.047(6) 0.056(6) -0.007(5) 0.028(5) -0.013(5)
C10 0.057(6) 0.040(5) 0.036(5) -0.013(4) -0.003(4) -0.008(4)
C11 0.074(7) 0.073(7) 0.038(5) 0.022(5) 0.009(5) 0.030(6)
C12 0.061(7) 0.070(7) 0.045(6) 0.013(5) -0.005(5) 0.023(6)
C13 0.044(5) 0.052(5) 0.030(4) 0.000(4) 0.003(4) 0.001(4)
C14 0.055(6) 0.057(6) 0.030(4) 0.003(4) 0.001(4) -0.007(5)
C15 0.054(5) 0.033(4) 0.028(4) 0.001(4) -0.012(4) 0.000(4)
C16 0.081(7) 0.045(6) 0.043(5) 0.003(4) -0.014(5) -0.009(5)
C17 0.054(6) 0.075(7) 0.051(6) 0.006(5) 0.019(5) -0.009(5)
C23 0.049(6) 0.032(4) 0.039(5) 0.003(4) 0.010(4) -0.005(4)
C24 0.053(6) 0.042(5) 0.057(6) 0.002(5) 0.021(5) 0.013(4)
C25 0.031(5) 0.042(5) 0.048(5) 0.006(4) 0.011(4) 0.002(4)
C26 0.028(5) 0.082(7) 0.064(6) 0.001(6) 0.008(4) 0.008(5)
C27 0.068(7) 0.054(6) 0.046(5) -0.018(5) 0.006(5) 0.012(5)
C33 0.052(5) 0.033(4) 0.028(4) 0.004(4) 0.006(4) -0.003(4)
C34 0.067(6) 0.033(5) 0.040(5) -0.012(4) 0.010(5) -0.019(5)
C35 0.037(5) 0.036(5) 0.037(5) -0.011(4) -0.001(4) -0.013(4)
C36 0.059(6) 0.051(6) 0.081(7) 0.001(5) -0.001(5) -0.031(5)
C37 0.078(7) 0.044(5) 0.034(5) 0.011(4) -0.001(5) 0.001(5)
B1 0.030(5) 0.045(6) 0.036(5) -0.008(4) -0.011(4) -0.003(4)
Cl1S 0.103(3) 0.110(3) 0.148(3) -0.014(3) -0.033(2) 0.013(2)
Cl2S 0.138(4) 0.223(5) 0.182(4) 0.085(4) 0.032(3) 0.028(4)
C1S 0.102(10) 0.110(10) 0.080(8) -0.009(8) -0.016(7) 0.034(8)

loop_
_atom_type_symbol
_atom_type_description
_atom_type_scat_dispersion_real
_atom_type_scat_dispersion_imag
_atom_type_scat_source
C C 0.0033 0.0016 'International Tables Vol C Tables 4.2.6.8 and 6.1.1.4'
H H 0.0000 0.0000 'International Tables Vol C Tables 4.2.6.8 and 6.1.1.4'
B B 0.0013 0.0007 'International Tables Vol C Tables 4.2.6.8 and 6.1.1.4'
Cl Cl 0.1484 0.1585 'International Tables Vol C Tables 4.2.6.8 and 6.1.1.4'
N N 0.0061 0.0033 'International Tables Vol C Tables 4.2.6.8 and 6.1.1.4'
Y Y -2.7962 3.5667 'International Tables Vol C Tables 4.2.6.8 and 6.1.1.4'

loop_
_geom_angle_atom_site_label_1
_geom_angle_atom_site_label_2
_geom_angle_atom_site_label_3
_geom_angle
N22 Y1 N12 78.12(19)
N22 Y1 N32 77.47(19)
N12 Y1 N32 75.04(19)
N22 Y1 N2 76.9(2)
N12 Y1 N2 143.9(2)
N32 Y1 N2 74.47(18)
N22 Y1 N1 121.88(19)
N12 Y1 N1 152.03(19)
N32 Y1 N1 125.45(19)
N2 Y1 N1 63.94(19)
N22 Y1 Cl1 160.87(14)
N12 Y1 Cl1 87.39(15)
N32 Y1 Cl1 86.83(14)
N2 Y1 Cl1 109.59(15)
N1 Y1 Cl1 76.23(14)
N22 Y1 Cl2 85.18(15)
N12 Y1 Cl2 85.46(15)
N32 Y1 Cl2 156.09(14)
N2 Y1 Cl2 117.63(14)
N1 Y1 Cl2 77.79(15)
Cl1 Y1 Cl2 106.27(7)
C1 N1 C5 116.6(6)
C1 N1 Y1 123.6(5)
C5 N1 Y1 119.3(5)
C10 N2 C6 116.4(7)
C10 N2 Y1 123.2(5)
C6 N2 Y1 119.6(5)
C15 N11 N12 108.9(6)
C15 N11 B1 130.2(6)
N12 N11 B1 120.8(5)
C13 N12 N11 106.3(5)
C13 N12 Y1 131.6(5)
N11 N12 Y1 121.9(4)
C25 N21 N22 110.3(6)
C25 N21 B1 129.5(7)
N22 N21 B1 120.2(6)
C23 N22 N21 105.9(6)
C23 N22 Y1 131.4(5)
N21 N22 Y1 122.5(4)
C35 N31 N32 110.2(6)
C35 N31 B1 128.8(6)
N32 N31 B1 120.9(6)
C33 N32 N31 105.5(6)
C33 N32 Y1 132.8(5)
N31 N32 Y1 119.9(4)
N1 C1 C2 125.6(8)
C3 C2 C1 118.0(8)
C2 C3 C4 119.3(8)
C3 C4 C5 117.9(8)
C3 C4 C12 123.8(8)
C5 C4 C12 118.3(9)
N1 C5 C4 122.6(7)
N1 C5 C6 117.4(7)
C4 C5 C6 120.1(7)
N2 C6 C7 123.0(7)
N2 C6 C5 118.0(7)
C7 C6 C5 119.0(7)
C8 C7 C11 124.5(8)
C8 C7 C6 116.5(8)
C11 C7 C6 119.0(8)
C9 C8 C7 121.7(8)
C8 C9 C10 118.3(9)
N2 C10 C9 124.1(8)
C12 C11 C7 121.8(9)
C11 C12 C4 121.8(9)
N12 C13 C14 109.8(7)
N12 C13 C17 122.8(7)
C14 C13 C17 127.4(8)
C15 C14 C13 107.1(7)
C14 C15 N11 107.9(7)
C14 C15 C16 130.0(7)
N11 C15 C16 122.0(7)
N22 C23 C24 110.3(7)
N22 C23 C27 121.7(7)
C24 C23 C27 128.1(8)
C25 C24 C23 105.6(7)
N21 C25 C24 107.9(7)
N21 C25 C26 123.7(7)
C24 C25 C26 128.3(8)
N32 C33 C34 109.4(7)
N32 C33 C37 121.0(7)
C34 C33 C37 129.6(7)
C35 C34 C33 107.7(7)
N31 C35 C34 107.2(7)
N31 C35 C36 123.7(7)
C34 C35 C36 129.1(8)
N11 B1 N21 112.1(6)
N11 B1 N31 110.9(6)
N21 B1 N31 108.2(6)
Cl1S C1S Cl2S 109.5(6)

loop_
_geom_bond_atom_site_label_1
_geom_bond_atom_site_label_2
_geom_bond_distance
Y1 N22 2.433(6)
Y1 N12 2.439(5)
Y1 N32 2.473(6)
Y1 N2 2.534(6)
Y1 N1 2.554(6)
Y1 Cl1 2.585(2)
Y1 Cl2 2.614(2)
N1 C1 1.303(9)
N1 C5 1.361(9)
N2 C10 1.333(9)
N2 C6 1.358(9)
N11 C15 1.357(8)
N11 N12 1.381(7)
N11 B1 1.520(10)
N12 C13 1.337(9)
N21 C25 1.338(9)
N21 N22 1.366(7)
N21 B1 1.553(10)
N22 C23 1.337(9)
N31 C35 1.355(9)
N31 N32 1.381(7)
N31 B1 1.556(10)
N32 C33 1.355(9)
C1 C2 1.389(10)
C2 C3 1.359(11)
C3 C4 1.400(11)
C4 C5 1.400(10)
C4 C12 1.444(11)
C5 C6 1.432(10)
C6 C7 1.423(10)
C7 C8 1.383(11)
C7 C11 1.415(11)
C8 C9 1.334(11)
C9 C10 1.402(10)
C11 C12 1.319(12)
C13 C14 1.378(10)
C13 C17 1.495(10)
C14 C15 1.354(10)
C15 C16 1.504(10)
C23 C24 1.385(10)
C23 C27 1.504(10)
C24 C25 1.372(10)
C25 C26 1.508(10)
C33 C34 1.381(10)
C33 C37 1.498(10)
C34 C35 1.358(10)
C35 C36 1.477(10)
Cl1S C1S 1.722(12)
Cl2S C1S 1.735(12)
